data_1527531
loop_
_publ_author_name
'Hoppe, R.'
'Hestermann, K.'
'Schenk, F.'

_publ_section_title
;
 Neue Oxocuprate(I). Na Cu O und Rb Cu O
;
_journal_name_full 'Zeitschrift fuer Anorganische und Allgemeine Chemie'
_journal_page_first 275
_journal_page_last 280
_journal_volume 367
_journal_year 1969
_chemical_formula_sum 'Cu Na O'
_chemical_name_systematic 'Na Cu O'
_space_group_IT_number 82
_symmetry_space_group_name_Hall 'I -4'
_symmetry_space_group_name_H-M 'I -4'
_cell_angle_alpha 90
_cell_angle_beta 90
_cell_angle_gamma 90
_cell_formula_units_Z 8
_cell_length_a 8.87
_cell_length_b 8.87
_cell_length_c 4.67
_cell_volume 367.421
_citation_journal_id_ASTM ZAACAB
_cod_data_source_file Hoppe_ZAACAB_1969_1241.cif
_cod_data_source_block Cu1Na1O1
_cod_original_cell_volume 367.4211
_cod_original_formula_sum 'Cu1 Na1 O1'
_cod_database_code 1527531

loop_
_symmetry_equiv_pos_as_xyz
x,y,z
y,-x,-z
-x,-y,z
-y,x,-z
x+1/2,y+1/2,z+1/2
y+1/2,-x+1/2,-z+1/2
-x+1/2,-y+1/2,z+1/2
-y+1/2,x+1/2,-z+1/2

loop_
_atom_site_label
_atom_site_type_symbol
_atom_site_fract_x
_atom_site_fract_y
_atom_site_fract_z
_atom_site_occupancy
_atom_site_U_iso_or_equiv
O1 O-2 0.18 0 0.75 1 0.0
Na1 Na+1 0.18 0 0.25 1 0.0
Cu1 Cu+1 0.35 0.147 0.75 1 0.0
